data_4301952
loop_
_publ_author_name
'Cheng Rong'
'Zhiwu Yu'
'Qiang Wang'
'Shou-Tian Zheng'
'Chun-Yang Pan'
'Feng Deng'
'Guo-Yu Yang'

_publ_contact_author_address
; 
State Key Laboratory of Structural Chemistry
Fujian Institute of Research on the structure of matter
Chinese Academy of Sciences
Fuzhou, Fujian 350002
P. R. China
;
_publ_contact_author_email ygy@fjirsm.ac.cn
_publ_contact_author_fax '86 591 83710051'
_publ_contact_author_name 'Professor Guo-Yu Yang'
_publ_contact_author_phone '86 591 83710051'
_publ_section_title
;
Aluminoborates with Open Frameworks: Syntheses, Structures, and Properties
;
_journal_name_full 'Inorganic Chemistry'
_journal_page_first 3650
_journal_page_last 3659
_journal_paper_doi 10.1021/ic802124v
_journal_volume 48
_journal_year 2009
_chemical_formula_sum 'C4 H18 Al B5 N2 O12'
_chemical_formula_weight 367.23
_chemical_name_systematic
; 
 ? 
;
_space_group_IT_number 14
_symmetry_cell_setting monoclinic
_symmetry_space_group_name_Hall '-P 2ybc'
_symmetry_space_group_name_H-M 'P 1 21/c 1'
_atom_sites_solution_hydrogens geom
_atom_sites_solution_primary direct
_atom_sites_solution_secondary difmap
_audit_creation_method SHELXL-97
_cell_angle_alpha 90.00
_cell_angle_beta 110.910(17)
_cell_angle_gamma 90.00
_cell_formula_units_Z 4
_cell_length_a 8.502(3)
_cell_length_b 13.518(5)
_cell_length_c 13.914(4)
_cell_measurement_reflns_used 3829
_cell_measurement_temperature 293(2)
_cell_measurement_theta_max 27.4797
_cell_measurement_theta_min 2.5644
_cell_volume 1493.8(9)
_computing_cell_refinement 'CrystalClear (Rigaku/MSC Inc., 2005)'
_computing_data_collection 'CrystalClear (Rigaku/MSC Inc., 2005)'
_computing_data_reduction 'CrystalClear (Rigaku/MSC Inc., 2005)'
_computing_structure_refinement 'SHELXL-97 (Sheldrick, 1997)'
_computing_structure_solution 'SHELXS-97 (Sheldrick, 1990)'
_diffrn_ambient_temperature 293(2)
_diffrn_detector_area_resol_mean 28.5714
_diffrn_measured_fraction_theta_full 0.993
_diffrn_measured_fraction_theta_max 0.993
_diffrn_measurement_device_type 'Saturn70 (4x4 bin mode)'
_diffrn_measurement_method CCD_Profile_fitting
_diffrn_radiation_monochromator graphite
_diffrn_radiation_source 'fine-focus sealed tube'
_diffrn_radiation_type MoK\a
_diffrn_radiation_wavelength 0.71073
_diffrn_reflns_av_R_equivalents 0.0281
_diffrn_reflns_av_sigmaI/netI 0.0265
_diffrn_reflns_limit_h_max 10
_diffrn_reflns_limit_h_min -11
_diffrn_reflns_limit_k_max 17
_diffrn_reflns_limit_k_min -16
_diffrn_reflns_limit_l_max 14
_diffrn_reflns_limit_l_min -18
_diffrn_reflns_number 11425
_diffrn_reflns_theta_full 27.49
_diffrn_reflns_theta_max 27.49
_diffrn_reflns_theta_min 2.17
_exptl_absorpt_coefficient_mu 0.182
_exptl_absorpt_correction_T_max 1.0000
_exptl_absorpt_correction_T_min 0.8814
_exptl_absorpt_correction_type multi-scan
_exptl_crystal_colour colorless
_exptl_crystal_density_diffrn 1.633
_exptl_crystal_density_method 'not measured'
_exptl_crystal_description needle-like
_exptl_crystal_F_000 680
_exptl_crystal_size_max 0.5000
_exptl_crystal_size_mid 0.0500
_exptl_crystal_size_min 0.0500
_refine_diff_density_max 0.437
_refine_diff_density_min -0.384
_refine_diff_density_rms 0.067
_refine_ls_extinction_method none
_refine_ls_goodness_of_fit_ref 1.113
_refine_ls_hydrogen_treatment constr
_refine_ls_matrix_type full
_refine_ls_number_parameters 236
_refine_ls_number_reflns 3396
_refine_ls_number_restraints 0
_refine_ls_restrained_S_all 1.113
_refine_ls_R_factor_all 0.0467
_refine_ls_R_factor_gt 0.0368
_refine_ls_shift/su_max 0.000
_refine_ls_shift/su_mean 0.000
_refine_ls_structure_factor_coef Fsqd
_refine_ls_weighting_details 'calc w=1/[\s^2^(Fo^2^)+(0.0717P)^2^+0.1867P] where P=(Fo^2^+2Fc^2^)/3'
_refine_ls_weighting_scheme calc
_refine_ls_wR_factor_gt 0.1053
_refine_ls_wR_factor_ref 0.1184
_reflns_number_gt 2752
_reflns_number_total 3396
_reflns_threshold_expression >2sigma(I)
_cod_data_source_file ic802124v_si_002_1.cif
_cod_data_source_block compound_1
_cod_depositor_comments
;
The following automatic conversions were performed:
'_symmetry_cell_setting' value 'Monoclinic' changed to 'monoclinic'
according to '/home/saulius/struct/CIF-dictionaries/cif_core.dic'
dictionary named 'cif_core.dic' version 2.4.1 from
2010-06-29.

'_exptl_absorpt_correction_type' value 'Multi-scan' changed
to 'multi-scan' according to
'/home/saulius/struct/CIF-dictionaries/cif_core.dic' dictionary named
'cif_core.dic' version 2.4.1 from 2010-06-29.

Automatic conversion script
Id: cif_fix_enum 1527 2010-12-29 10:47:43Z saulius 
;
_cod_original_sg_symbol_H-M 'P 21/c'
_cod_database_code 4301952

loop_
_symmetry_equiv_pos_as_xyz
'x, y, z'
'-x, y+1/2, -z+1/2'
'-x, -y, -z'
'x, -y-1/2, z-1/2'

loop_
_atom_site_label
_atom_site_type_symbol
_atom_site_fract_x
_atom_site_fract_y
_atom_site_fract_z
_atom_site_U_iso_or_equiv
_atom_site_adp_type
_atom_site_occupancy
_atom_site_symmetry_multiplicity
_atom_site_calc_flag
_atom_site_refinement_flags
_atom_site_disorder_assembly
_atom_site_disorder_group
Al Al -0.22987(6) 0.25096(3) 0.34667(4) 0.01347(14) Uani 1 1 d . . .
B1 B -0.0028(2) 0.20183(13) 0.25144(14) 0.0171(4) Uani 1 1 d . . .
B2 B -0.0735(2) 0.21162(13) 0.06786(14) 0.0175(4) Uani 1 1 d . . .
B3 B 0.1852(2) 0.11994(14) 0.17427(15) 0.0190(4) Uani 1 1 d . . .
B4 B 0.4949(2) 0.10869(13) 0.25157(14) 0.0167(4) Uani 1 1 d . . .
B5 B 0.3282(2) -0.04345(13) 0.21052(14) 0.0178(4) Uani 1 1 d . . .
O1 O -0.03385(13) 0.23028(8) 0.33577(9) 0.0192(3) Uani 1 1 d . . .
OW1 O 0.5620(2) 0.17470(18) 0.55007(14) 0.0795(7) Uani 1 1 d . . .
H1WA H 0.6053 0.1796 0.6234 0.095 Uiso 1 1 d R . .
H1WB H 0.6460 0.2062 0.5302 0.095 Uiso 1 1 d R . .
O2 O -0.18901(15) 0.24019(9) -0.02212(9) 0.0239(3) Uani 1 1 d . . .
OW2 O 0.26759(17) 0.35680(10) 0.23441(14) 0.0457(4) Uani 1 1 d . . .
H2WA H 0.3502 0.4029 0.2290 0.055 Uiso 1 1 d R . .
H2WB H 0.3186 0.2925 0.2360 0.055 Uiso 1 1 d R . .
O3 O 0.32820(15) -0.14231(8) 0.21544(10) 0.0264(3) Uani 1 1 d . . .
O4 O 0.64673(14) 0.14884(8) 0.29815(10) 0.0245(3) Uani 1 1 d . . .
O5 O -0.10792(15) 0.23416(9) 0.15527(9) 0.0237(3) Uani 1 1 d . . .
O6 O 0.07114(14) 0.16200(9) 0.07623(9) 0.0212(3) Uani 1 1 d . . .
O7 O 0.12846(15) 0.14203(9) 0.25948(9) 0.0258(3) Uani 1 1 d . . .
O8 O 0.18698(14) 0.01117(8) 0.16260(10) 0.0231(3) Uani 1 1 d . . .
O9 O 0.48159(14) 0.00530(8) 0.25648(9) 0.0239(3) Uani 1 1 d . . .
O10 O 0.35428(13) 0.16134(8) 0.19894(9) 0.0219(3) Uani 1 1 d . . .
C1 C 0.2603(2) 0.50114(12) 0.43096(15) 0.0250(4) Uani 1 1 d . . .
H1A H 0.2349 0.5443 0.4792 0.030 Uiso 1 1 calc R . .
H1B H 0.2568 0.5405 0.3720 0.030 Uiso 1 1 calc R . .
C2 C 0.43506(19) 0.45857(13) 0.48151(14) 0.0238(4) Uani 1 1 d . . .
H2A H 0.4623 0.4171 0.4327 0.029 Uiso 1 1 calc R . .
H2B H 0.4383 0.4177 0.5395 0.029 Uiso 1 1 calc R . .
C3 C 0.2166(4) 0.0289(3) 0.4828(3) 0.0346(8) Uani 0.758(5) 1 d P A 1
H3A H 0.2907 -0.0061 0.5427 0.042 Uiso 0.758(5) 1 calc PR A 1
H3B H 0.2518 0.0142 0.4253 0.042 Uiso 0.758(5) 1 calc PR A 1
C3' C 0.2012(13) 0.0648(8) 0.5164(8) 0.036(3) Uani 0.242(5) 1 d P A 2
H3'A H 0.1675 0.1323 0.5227 0.043 Uiso 0.242(5) 1 calc PR A 2
H3'B H 0.2658 0.0394 0.5843 0.043 Uiso 0.242(5) 1 calc PR A 2
C4 C 0.0376(3) -0.00515(16) 0.45859(19) 0.0481(6) Uani 1 1 d . . .
H4A H 0.0587 -0.0703 0.4450 0.058 Uiso 1 1 d R A .
H4B H -0.0200 0.0253 0.4074 0.058 Uiso 1 1 d R . .
N1 N 0.13120(17) 0.42212(11) 0.39708(13) 0.0284(4) Uani 1 1 d . . .
H1C H 0.1527 0.3823 0.3329 0.034 Uiso 1 1 d R . .
H1D H 0.1302 0.3775 0.4452 0.034 Uiso 1 1 d R . .
H1E H 0.0373 0.4474 0.3669 0.034 Uiso 1 1 d R . .
N2 N 0.2281(3) 0.13756(16) 0.50305(16) 0.0286(6) Uani 0.758(5) 1 d P A 1
H2C H 0.3336 0.1576 0.5170 0.043 Uiso 0.758(5) 1 calc PR A 1
H2D H 0.1972 0.1506 0.5565 0.043 Uiso 0.758(5) 1 calc PR A 1
H2E H 0.1602 0.1693 0.4478 0.043 Uiso 0.758(5) 1 calc PR A 1
N2' N 0.2966(9) 0.0589(5) 0.4484(5) 0.035(2) Uani 0.242(5) 1 d P A 2
H2'A H 0.3896 0.0953 0.4739 0.052 Uiso 0.242(5) 1 calc PR A 2
H2'B H 0.2342 0.0817 0.3865 0.052 Uiso 0.242(5) 1 calc PR A 2
H2'C H 0.3245 -0.0037 0.4431 0.052 Uiso 0.242(5) 1 calc PR A 2

loop_
_atom_site_aniso_label
_atom_site_aniso_U_11
_atom_site_aniso_U_22
_atom_site_aniso_U_33
_atom_site_aniso_U_23
_atom_site_aniso_U_13
_atom_site_aniso_U_12
Al 0.0123(2) 0.0115(2) 0.0147(2) -0.00124(16) 0.00253(18) -0.00058(15)
B1 0.0152(8) 0.0173(8) 0.0179(9) -0.0003(6) 0.0047(7) -0.0022(6)
B2 0.0169(8) 0.0179(8) 0.0177(9) 0.0017(7) 0.0061(7) 0.0005(7)
B3 0.0146(8) 0.0196(8) 0.0215(9) -0.0001(7) 0.0050(7) 0.0036(7)
B4 0.0167(8) 0.0144(8) 0.0186(8) -0.0021(6) 0.0058(7) -0.0003(6)
B5 0.0167(8) 0.0172(8) 0.0189(9) -0.0020(6) 0.0054(7) -0.0018(6)
O1 0.0151(5) 0.0252(6) 0.0173(6) -0.0017(5) 0.0058(4) 0.0005(4)
OW1 0.0471(10) 0.145(2) 0.0426(10) -0.0102(12) 0.0109(8) -0.0572(12)
O2 0.0191(6) 0.0351(7) 0.0172(6) 0.0060(5) 0.0062(5) 0.0061(5)
OW2 0.0290(7) 0.0298(7) 0.0783(12) -0.0151(7) 0.0191(8) -0.0041(6)
O3 0.0233(6) 0.0150(5) 0.0351(7) -0.0023(5) 0.0031(5) -0.0040(4)
O4 0.0186(6) 0.0168(6) 0.0310(7) -0.0027(5) 0.0000(5) -0.0045(4)
O5 0.0207(6) 0.0329(6) 0.0174(6) 0.0026(5) 0.0067(5) 0.0120(5)
O6 0.0175(6) 0.0272(6) 0.0187(6) 0.0011(5) 0.0063(5) 0.0064(5)
O7 0.0239(6) 0.0343(7) 0.0196(6) 0.0055(5) 0.0083(5) 0.0137(5)
O8 0.0134(5) 0.0191(6) 0.0337(7) -0.0026(5) 0.0047(5) -0.0013(4)
O9 0.0156(6) 0.0134(6) 0.0350(7) -0.0003(5) -0.0003(5) -0.0012(4)
O10 0.0156(6) 0.0148(5) 0.0323(7) -0.0007(5) 0.0048(5) 0.0013(4)
C1 0.0182(8) 0.0213(8) 0.0334(10) -0.0005(7) 0.0068(7) -0.0014(6)
C2 0.0182(8) 0.0245(8) 0.0282(9) 0.0003(7) 0.0075(7) -0.0008(7)
C3 0.0365(17) 0.0287(17) 0.037(2) 0.0071(14) 0.0109(15) 0.0057(14)
C3' 0.035(5) 0.034(7) 0.026(5) -0.007(4) -0.006(4) -0.009(4)
C4 0.0411(12) 0.0346(11) 0.0599(16) 0.0204(11) 0.0073(11) -0.0035(9)
N1 0.0161(7) 0.0257(7) 0.0394(9) 0.0012(6) 0.0053(6) -0.0017(6)
N2 0.0218(10) 0.0336(14) 0.0270(11) 0.0057(9) 0.0045(8) -0.0020(9)
N2' 0.036(4) 0.034(4) 0.027(4) 0.009(3) 0.002(3) 0.000(3)

loop_
_atom_type_symbol
_atom_type_description
_atom_type_scat_dispersion_real
_atom_type_scat_dispersion_imag
_atom_type_scat_source
C C 0.0033 0.0016 'International Tables Vol C Tables 4.2.6.8 and 6.1.1.4'
H H 0.0000 0.0000 'International Tables Vol C Tables 4.2.6.8 and 6.1.1.4'
Al Al 0.0645 0.0514 'International Tables Vol C Tables 4.2.6.8 and 6.1.1.4'
B B 0.0013 0.0007 'International Tables Vol C Tables 4.2.6.8 and 6.1.1.4'
N N 0.0061 0.0033 'International Tables Vol C Tables 4.2.6.8 and 6.1.1.4'
O O 0.0106 0.0060 'International Tables Vol C Tables 4.2.6.8 and 6.1.1.4'

loop_
_geom_angle_atom_site_label_1
_geom_angle_atom_site_label_2
_geom_angle_atom_site_label_3
_geom_angle
_geom_angle_site_symmetry_1
_geom_angle_site_symmetry_3
_geom_angle_publ_flag
O4 Al O3 110.73(6) 1_455 2 ?
O4 Al O2 109.46(6) 1_455 4_566 ?
O3 Al O2 110.26(7) 2 4_566 ?
O4 Al O1 107.72(6) 1_455 . ?
O3 Al O1 113.23(7) 2 . ?
O2 Al O1 105.24(6) 4_566 . ?
O1 B1 O7 120.79(15) . . ?
O1 B1 O5 119.40(15) . . ?
O7 B1 O5 119.81(16) . . ?
O2 B2 O6 123.78(16) . . ?
O2 B2 O5 116.29(15) . . ?
O6 B2 O5 119.92(14) . . ?
O7 B3 O10 108.21(14) . . ?
O7 B3 O6 111.88(13) . . ?
O10 B3 O6 109.60(14) . . ?
O7 B3 O8 108.13(14) . . ?
O10 B3 O8 110.96(13) . . ?
O6 B3 O8 108.07(13) . . ?
O4 B4 O10 124.10(15) . . ?
O4 B4 O9 117.45(14) . . ?
O10 B4 O9 118.44(14) . . ?
O3 B5 O8 123.33(15) . . ?
O3 B5 O9 117.73(15) . . ?
O8 B5 O9 118.94(15) . . ?
B1 O1 Al 127.58(11) . . ?
H1WA OW1 H1WB 103.6 . . ?
B2 O2 Al 143.65(12) . 4_565 ?
H2WA OW2 H2WB 104.4 . . ?
B5 O3 Al 144.46(12) . 2_545 ?
B4 O4 Al 149.93(12) . 1_655 ?
B2 O5 B1 120.88(14) . . ?
B2 O6 B3 122.76(14) . . ?
B1 O7 B3 123.90(13) . . ?
B5 O8 B3 121.73(13) . . ?
B5 O9 B4 121.69(13) . . ?
B4 O10 B3 121.82(13) . . ?
N1 C1 C2 111.51(14) . . ?
N1 C1 H1A 109.3 . . ?
C2 C1 H1A 109.3 . . ?
N1 C1 H1B 109.3 . . ?
C2 C1 H1B 109.3 . . ?
H1A C1 H1B 108.0 . . ?
C1 C2 C2 110.48(18) . 3_666 ?
C1 C2 H2A 109.6 . . ?
C2 C2 H2A 109.6 3_666 . ?
C1 C2 H2B 109.6 . . ?
C2 C2 H2B 109.6 3_666 . ?
H2A C2 H2B 108.1 . . ?
N2 C3 C4 109.6(2) . . ?
N2 C3 H3A 109.8 . . ?
C4 C3 H3A 109.8 . . ?
N2 C3 H3B 109.8 . . ?
C4 C3 H3B 109.8 . . ?
H3A C3 H3B 108.2 . . ?
N2' C3' C4 102.9(7) . . ?
N2' C3' H3'A 111.2 . . ?
C4 C3' H3'A 111.2 . . ?
N2' C3' H3'B 111.2 . . ?
C4 C3' H3'B 111.2 . . ?
H3'A C3' H3'B 109.1 . . ?
C3 C4 C4 118.0(3) . 3_556 ?
C3 C4 C3' 26.0(4) . . ?
C4 C4 C3' 95.1(5) 3_556 . ?
C3 C4 H4A 94.7 . . ?
C4 C4 H4A 113.9 3_556 . ?
C3' C4 H4A 117.0 . . ?
C3 C4 H4B 106.5 . . ?
C4 C4 H4B 109.5 3_556 . ?
C3' C4 H4B 106.1 . . ?
H4A C4 H4B 113.5 . . ?
C1 N1 H1C 106.8 . . ?
C1 N1 H1D 116.6 . . ?
H1C N1 H1D 108.7 . . ?
C1 N1 H1E 109.4 . . ?
H1C N1 H1E 101.3 . . ?
H1D N1 H1E 112.8 . . ?
C3 N2 H2C 109.5 . . ?
C3 N2 H2D 109.5 . . ?
H2C N2 H2D 109.5 . . ?
C3 N2 H2E 109.5 . . ?
H2C N2 H2E 109.5 . . ?
H2D N2 H2E 109.5 . . ?
C3' N2' H2'A 109.5 . . ?
C3' N2' H2'B 109.5 . . ?
H2'A N2' H2'B 109.5 . . ?
C3' N2' H2'C 109.5 . . ?
H2'A N2' H2'C 109.5 . . ?
H2'B N2' H2'C 109.5 . . ?

loop_
_geom_bond_atom_site_label_1
_geom_bond_atom_site_label_2
_geom_bond_distance
_geom_bond_site_symmetry_2
_geom_bond_publ_flag
Al O4 1.7194(13) 1_455 ?
Al O3 1.7354(13) 2 ?
Al O2 1.7365(14) 4_566 ?
Al O1 1.7489(13) . ?
B1 O1 1.347(2) . ?
B1 O7 1.350(2) . ?
B1 O5 1.388(2) . ?
B2 O2 1.343(2) . ?
B2 O6 1.369(2) . ?
B2 O5 1.383(2) . ?
B3 O7 1.461(2) . ?
B3 O10 1.465(2) . ?
B3 O6 1.477(2) . ?
B3 O8 1.480(2) . ?
B4 O4 1.336(2) . ?
B4 O10 1.359(2) . ?
B4 O9 1.406(2) . ?
B5 O3 1.338(2) . ?
B5 O8 1.364(2) . ?
B5 O9 1.396(2) . ?
OW1 H1WA 0.9560 . ?
OW1 H1WB 0.9540 . ?
O2 Al 1.7366(14) 4_565 ?
OW2 H2WA 0.9615 . ?
OW2 H2WB 0.9677 . ?
O3 Al 1.7354(13) 2_545 ?
O4 Al 1.7194(13) 1_655 ?
C1 N1 1.483(2) . ?
C1 C2 1.513(2) . ?
C1 H1A 0.9700 . ?
C1 H1B 0.9700 . ?
C2 C2 1.527(3) 3_666 ?
C2 H2A 0.9700 . ?
C2 H2B 0.9700 . ?
C3 N2 1.493(4) . ?
C3 C4 1.508(4) . ?
C3 H3A 0.9700 . ?
C3 H3B 0.9700 . ?
C3' N2' 1.451(14) . ?
C3' C4 1.636(9) . ?
C3' H3'A 0.9700 . ?
C3' H3'B 0.9700 . ?
C4 C4 1.511(5) 3_556 ?
C4 H4A 0.9320 . ?
C4 H4B 0.8174 . ?
N1 H1C 1.1125 . ?
N1 H1D 0.9039 . ?
N1 H1E 0.8319 . ?
N2 H2C 0.8900 . ?
N2 H2D 0.8900 . ?
N2 H2E 0.8900 . ?
N2' H2'A 0.8900 . ?
N2' H2'B 0.8900 . ?
N2' H2'C 0.8900 . ?
